data_7240469
loop_
_publ_author_name
'Zhang, Guoshun'
'shang, xiaoqing'
'han, wei'
'zhang, lifeng'
'ren, guolian'
'Zhang, Shuqiu'

_publ_section_title
;
 Synthesis, Structural Characterization, Physicochemical Properties and
 Transformations of Dehydroevodiamine and Its Hydrochloride Salts
;
_journal_name_full CrystEngComm
_journal_paper_doi 10.1039/D0CE00136H
_journal_year 2020
_chemical_formula_moiety 'C19 H16 N3 O, Cl'
_chemical_formula_sum 'C19 H16 Cl N3 O'
_chemical_formula_weight 337.80
_space_group_crystal_system monoclinic
_space_group_IT_number 14
_space_group_name_Hall '-P 2yn'
_space_group_name_H-M_alt 'P 1 21/n 1'
_atom_sites_solution_hydrogens mixed
_audit_creation_method SHELXL-2014/7
_audit_update_record
;
2020-01-29 deposited with the CCDC.	2020-05-06 downloaded from the CCDC.
;
_cell_angle_alpha 90
_cell_angle_beta 102.805(2)
_cell_angle_gamma 90
_cell_formula_units_Z 4
_cell_length_a 14.8763(11)
_cell_length_b 7.2318(5)
_cell_length_c 14.9535(11)
_cell_measurement_reflns_used 3885
_cell_measurement_temperature 297(2)
_cell_measurement_theta_max 28.273
_cell_measurement_theta_min 3.144
_cell_volume 1568.7(2)
_computing_structure_refinement 'SHELXL-2014/7 (Sheldrick, 2014)'
_diffrn_ambient_temperature 297(2)
_diffrn_measured_fraction_theta_full 0.994
_diffrn_measured_fraction_theta_max 0.996
_diffrn_measurement_device_type CCD
_diffrn_measurement_method \w\k
_diffrn_radiation_type MoK\a
_diffrn_radiation_wavelength 0.71073
_diffrn_reflns_av_R_equivalents 0.0376
_diffrn_reflns_av_unetI/netI 0.0350
_diffrn_reflns_Laue_measured_fraction_full 0.994
_diffrn_reflns_Laue_measured_fraction_max 0.996
_diffrn_reflns_limit_h_max 19
_diffrn_reflns_limit_h_min -19
_diffrn_reflns_limit_k_max 9
_diffrn_reflns_limit_k_min -6
_diffrn_reflns_limit_l_max 19
_diffrn_reflns_limit_l_min -19
_diffrn_reflns_number 16148
_diffrn_reflns_point_group_measured_fraction_full 0.994
_diffrn_reflns_point_group_measured_fraction_max 0.996
_diffrn_reflns_theta_full 25.242
_diffrn_reflns_theta_max 28.273
_diffrn_reflns_theta_min 3.144
_diffrn_source 'fine-focus sealed tube'
_exptl_absorpt_coefficient_mu 0.254
_exptl_absorpt_correction_T_max 0.995
_exptl_absorpt_correction_T_min 0.991
_exptl_absorpt_correction_type multi-scan
_exptl_absorpt_process_details ' Higashi, T. (1995)'
_exptl_crystal_colour Yellow
_exptl_crystal_density_diffrn 1.430
_exptl_crystal_description needle-like
_exptl_crystal_F_000 704
_exptl_crystal_size_max 0.15
_exptl_crystal_size_mid 0.03
_exptl_crystal_size_min 0.02
_refine_diff_density_max 0.227
_refine_diff_density_min -0.217
_refine_diff_density_rms 0.039
_refine_ls_extinction_method none
_refine_ls_goodness_of_fit_ref 1.034
_refine_ls_hydrogen_treatment mixed
_refine_ls_matrix_type full
_refine_ls_number_parameters 222
_refine_ls_number_reflns 3885
_refine_ls_number_restraints 0
_refine_ls_restrained_S_all 1.034
_refine_ls_R_factor_all 0.0753
_refine_ls_R_factor_gt 0.0454
_refine_ls_shift/su_max 0.001
_refine_ls_shift/su_mean 0.000
_refine_ls_structure_factor_coef Fsqd
_refine_ls_weighting_details 'w=1/[\s^2^(Fo^2^)+(0.0598P)^2^+0.3713P] where P=(Fo^2^+2Fc^2^)/3'
_refine_ls_weighting_scheme calc
_refine_ls_wR_factor_gt 0.1129
_refine_ls_wR_factor_ref 0.1271
_reflns_Friedel_coverage 0.000
_reflns_number_gt 2670
_reflns_number_total 3885
_reflns_threshold_expression 'I > 2\s(I)'
_cod_data_source_file d0ce00136h2.cif
_cod_data_source_block DHEDHCl
_cod_depositor_comments
;
The following automatic conversions were performed:

data item '_exptl_absorpt_correction_type' value 'Multi-scan' was
changed to 'multi-scan' in accordance with the
/home/data/users/saulius/crontab/automatic-downloads/rss-feeds/RSC/lib/dictionaries/cif_core.dic
dictionary named 'cif_core.dic' version 2.4.2 last updated on
2011-04-26.

Automatic conversion script
Id: cif_fix_values 7556 2019-12-06 15:28:31Z antanas 
;
_cod_original_sg_symbol_H-M 'P 21/n'
_cod_database_code 7240469
_shelx_shelxl_version_number 2014/7
_shelx_space_group_comment
;
The symmetry employed for this shelxl refinement is uniquely defined
by the following loop, which should always be used as a source of
symmetry information in preference to the above space-group names.
They are only intended as comments.
;

loop_
_space_group_symop_operation_xyz
'x, y, z'
'-x+1/2, y+1/2, -z+1/2'
'-x, -y, -z'
'x-1/2, -y-1/2, z-1/2'

loop_
_atom_site_label
_atom_site_type_symbol
_atom_site_fract_x
_atom_site_fract_y
_atom_site_fract_z
_atom_site_U_iso_or_equiv
_atom_site_adp_type
_atom_site_occupancy
_atom_site_site_symmetry_order
_atom_site_calc_flag
_atom_site_refinement_flags_posn
_atom_site_refinement_flags_adp
_atom_site_refinement_flags_occupancy
_atom_site_disorder_assembly
_atom_site_disorder_group
Cl1 Cl 0.16237(3) 0.12845(8) 0.50154(3) 0.05117(17) Uani 1 1 d . . . . .
N1 N 0.23035(11) 0.1410(2) 0.71573(10) 0.0386(3) Uani 1 1 d . . . . .
N2 N 0.11092(11) 0.1752(2) 0.90818(9) 0.0445(4) Uani 1 1 d . . . . .
N3 N 0.03469(10) 0.1134(2) 0.75655(9) 0.0369(3) Uani 1 1 d . . . . .
O1 O 0.03117(12) 0.2330(3) 1.01824(10) 0.0884(6) Uani 1 1 d . . . . .
C1 C 0.38266(13) 0.1323(3) 0.67063(13) 0.0469(5) Uani 1 1 d . . . . .
H1B H 0.3598 0.1524 0.6083 0.056 Uiso 1 1 calc R U . . .
C19 C 0.03624(13) 0.0506(3) 0.66276(11) 0.0452(5) Uani 1 1 d . . . . .
H19A H -0.0173 -0.0236 0.6392 0.068 Uiso 1 1 calc R U . . .
H19B H 0.0908 -0.0214 0.6644 0.068 Uiso 1 1 calc R U . . .
H19C H 0.0362 0.1562 0.6238 0.068 Uiso 1 1 calc R U . . .
C2 C 0.47527(14) 0.1102(3) 0.70606(15) 0.0530(5) Uani 1 1 d . . . . .
H2A H 0.5157 0.1144 0.6667 0.064 Uiso 1 1 calc R U . . .
C3 C 0.51084(15) 0.0813(3) 0.80035(15) 0.0582(5) Uani 1 1 d . . . . .
H3A H 0.5740 0.0653 0.8219 0.070 Uiso 1 1 calc R U . . .
C4 C 0.45415(14) 0.0764(3) 0.86048(14) 0.0544(5) Uani 1 1 d . . . . .
H4A H 0.4783 0.0590 0.9228 0.065 Uiso 1 1 calc R U . . .
C5 C 0.35862(13) 0.0981(2) 0.82712(12) 0.0410(4) Uani 1 1 d . . . . .
C6 C 0.32359(12) 0.1235(2) 0.73202(11) 0.0384(4) Uani 1 1 d . . . . .
C7 C 0.20405(12) 0.1314(2) 0.79920(10) 0.0365(4) Uani 1 1 d . . . . .
C8 C 0.28231(13) 0.1078(2) 0.86841(11) 0.0409(4) Uani 1 1 d . . . . .
C9 C 0.27673(15) 0.1007(3) 0.96638(12) 0.0534(5) Uani 1 1 d . . . . .
H9A H 0.3334 0.1470 1.0050 0.064 Uiso 1 1 calc R U . . .
H9B H 0.2678 -0.0258 0.9842 0.064 Uiso 1 1 calc R U . . .
C10 C 0.19684(15) 0.2182(3) 0.97750(12) 0.0547(5) Uani 1 1 d . . . . .
H10A H 0.1859 0.1993 1.0384 0.066 Uiso 1 1 calc R U . . .
H10B H 0.2124 0.3474 0.9721 0.066 Uiso 1 1 calc R U . . .
C11 C 0.11334(13) 0.1405(2) 0.81844(11) 0.0368(4) Uani 1 1 d . . . . .
C12 C -0.05249(13) 0.1402(2) 0.77801(12) 0.0406(4) Uani 1 1 d . . . . .
C13 C -0.05554(14) 0.1831(3) 0.86834(13) 0.0485(5) Uani 1 1 d . . . . .
C14 C 0.02836(16) 0.1983(3) 0.93814(13) 0.0555(5) Uani 1 1 d . . . . .
C15 C -0.14052(17) 0.2158(3) 0.89083(15) 0.0614(6) Uani 1 1 d . . . . .
H15A H -0.1424 0.2457 0.9509 0.074 Uiso 1 1 calc R U . . .
C16 C -0.22089(17) 0.2045(4) 0.82567(16) 0.0641(6) Uani 1 1 d . . . . .
H16A H -0.2772 0.2267 0.8410 0.077 Uiso 1 1 calc R U . . .
C17 C -0.21718(15) 0.1595(3) 0.73646(16) 0.0602(6) Uani 1 1 d . . . . .
H17A H -0.2718 0.1502 0.6922 0.072 Uiso 1 1 calc R U . . .
C18 C -0.13421(14) 0.1281(3) 0.71161(14) 0.0500(5) Uani 1 1 d . . . . .
H18A H -0.1331 0.0992 0.6513 0.060 Uiso 1 1 calc R U . . .
H1A H 0.1978(16) 0.155(3) 0.6622(16) 0.066(7) Uiso 1 1 d . . . . .

loop_
_atom_site_aniso_label
_atom_site_aniso_U_11
_atom_site_aniso_U_22
_atom_site_aniso_U_33
_atom_site_aniso_U_23
_atom_site_aniso_U_13
_atom_site_aniso_U_12
Cl1 0.0522(3) 0.0696(4) 0.0300(2) -0.0026(2) 0.00563(17) -0.0051(2)
N1 0.0440(9) 0.0449(9) 0.0249(7) 0.0013(6) 0.0036(6) -0.0025(7)
N2 0.0597(10) 0.0491(9) 0.0250(7) -0.0049(6) 0.0096(6) -0.0044(8)
N3 0.0470(8) 0.0378(8) 0.0270(7) -0.0041(6) 0.0106(6) -0.0026(7)
O1 0.0912(13) 0.1425(19) 0.0358(8) -0.0224(10) 0.0234(8) 0.0002(12)
C1 0.0521(12) 0.0499(11) 0.0381(9) -0.0006(8) 0.0089(8) -0.0044(9)
C19 0.0464(10) 0.0578(12) 0.0313(9) -0.0145(8) 0.0087(7) -0.0016(9)
C2 0.0500(12) 0.0547(13) 0.0561(12) -0.0022(10) 0.0157(9) -0.0064(10)
C3 0.0441(11) 0.0607(14) 0.0643(13) 0.0017(11) 0.0005(9) -0.0010(10)
C4 0.0542(12) 0.0574(13) 0.0446(11) 0.0047(9) -0.0040(9) -0.0010(10)
C5 0.0491(11) 0.0347(10) 0.0350(9) 0.0015(7) 0.0005(7) -0.0053(8)
C6 0.0458(10) 0.0326(9) 0.0347(8) -0.0015(7) 0.0044(7) -0.0034(8)
C7 0.0514(10) 0.0325(9) 0.0247(7) -0.0004(6) 0.0065(7) -0.0023(8)
C8 0.0543(11) 0.0364(10) 0.0290(8) 0.0016(7) 0.0028(7) -0.0034(8)
C9 0.0669(13) 0.0609(13) 0.0281(9) 0.0046(8) 0.0013(8) -0.0020(11)
C10 0.0701(14) 0.0629(13) 0.0280(9) -0.0109(9) 0.0042(8) -0.0085(11)
C11 0.0532(11) 0.0302(8) 0.0271(8) -0.0002(6) 0.0094(7) -0.0022(8)
C12 0.0518(11) 0.0375(9) 0.0364(9) 0.0001(7) 0.0186(7) -0.0015(8)
C13 0.0613(13) 0.0508(11) 0.0379(10) -0.0015(8) 0.0209(8) -0.0038(10)
C14 0.0727(15) 0.0635(13) 0.0347(10) -0.0054(9) 0.0214(9) -0.0016(11)
C15 0.0737(16) 0.0698(15) 0.0508(12) -0.0053(11) 0.0353(11) -0.0026(12)
C16 0.0595(14) 0.0742(16) 0.0682(15) -0.0005(12) 0.0348(12) 0.0001(12)
C17 0.0516(13) 0.0726(16) 0.0592(13) 0.0009(11) 0.0185(10) 0.0004(11)
C18 0.0522(12) 0.0578(12) 0.0424(10) -0.0028(9) 0.0153(8) -0.0014(10)

loop_
_atom_type_symbol
_atom_type_description
_atom_type_scat_dispersion_real
_atom_type_scat_dispersion_imag
_atom_type_scat_source
C C 0.0033 0.0016 'International Tables Vol C Tables 4.2.6.8 and 6.1.1.4'
H H 0.0000 0.0000 'International Tables Vol C Tables 4.2.6.8 and 6.1.1.4'
N N 0.0061 0.0033 'International Tables Vol C Tables 4.2.6.8 and 6.1.1.4'
O O 0.0106 0.0060 'International Tables Vol C Tables 4.2.6.8 and 6.1.1.4'
Cl Cl 0.1484 0.1585 'International Tables Vol C Tables 4.2.6.8 and 6.1.1.4'

loop_
_geom_angle_atom_site_label_1
_geom_angle_atom_site_label_2
_geom_angle_atom_site_label_3
_geom_angle
_geom_angle_site_symmetry_1
_geom_angle_site_symmetry_3
_geom_angle_publ_flag
C6 N1 C7 108.27(14) . . ?
C6 N1 H1A 121.9(16) . . ?
C7 N1 H1A 129.8(16) . . ?
C11 N2 C14 123.12(16) . . ?
C11 N2 C10 120.92(16) . . ?
C14 N2 C10 115.38(15) . . ?
C11 N3 C12 121.89(14) . . ?
C11 N3 C19 120.44(14) . . ?
C12 N3 C19 117.66(14) . . ?
C2 C1 C6 117.53(17) . . ?
C2 C1 H1B 121.2 . . ?
C6 C1 H1B 121.2 . . ?
N3 C19 H19A 109.5 . . ?
N3 C19 H19B 109.5 . . ?
H19A C19 H19B 109.5 . . ?
N3 C19 H19C 109.5 . . ?
H19A C19 H19C 109.5 . . ?
H19B C19 H19C 109.5 . . ?
C1 C2 C3 121.79(19) . . ?
C1 C2 H2A 119.1 . . ?
C3 C2 H2A 119.1 . . ?
C4 C3 C2 121.0(2) . . ?
C4 C3 H3A 119.5 . . ?
C2 C3 H3A 119.5 . . ?
C3 C4 C5 119.18(18) . . ?
C3 C4 H4A 120.4 . . ?
C5 C4 H4A 120.4 . . ?
C4 C5 C8 134.33(17) . . ?
C4 C5 C6 119.29(18) . . ?
C8 C5 C6 106.33(16) . . ?
N1 C6 C1 129.73(16) . . ?
N1 C6 C5 109.03(15) . . ?
C1 C6 C5 121.21(17) . . ?
C8 C7 N1 108.64(16) . . ?
C8 C7 C11 121.66(15) . . ?
N1 C7 C11 129.70(15) . . ?
C7 C8 C5 107.69(15) . . ?
C7 C8 C9 121.26(17) . . ?
C5 C8 C9 131.04(17) . . ?
C8 C9 C10 107.96(16) . . ?
C8 C9 H9A 110.1 . . ?
C10 C9 H9A 110.1 . . ?
C8 C9 H9B 110.1 . . ?
C10 C9 H9B 110.1 . . ?
H9A C9 H9B 108.4 . . ?
N2 C10 C9 112.55(16) . . ?
N2 C10 H10A 109.1 . . ?
C9 C10 H10A 109.1 . . ?
N2 C10 H10B 109.1 . . ?
C9 C10 H10B 109.1 . . ?
H10A C10 H10B 107.8 . . ?
N3 C11 N2 119.68(16) . . ?
N3 C11 C7 124.74(15) . . ?
N2 C11 C7 115.56(15) . . ?
C18 C12 C13 119.57(17) . . ?
C18 C12 N3 121.92(15) . . ?
C13 C12 N3 118.50(17) . . ?
C12 C13 C15 119.7(2) . . ?
C12 C13 C14 120.55(18) . . ?
C15 C13 C14 119.75(18) . . ?
O1 C14 N2 119.8(2) . . ?
O1 C14 C13 124.3(2) . . ?
N2 C14 C13 115.89(16) . . ?
C16 C15 C13 120.84(19) . . ?
C16 C15 H15A 119.6 . . ?
C13 C15 H15A 119.6 . . ?
C15 C16 C17 119.0(2) . . ?
C15 C16 H16A 120.5 . . ?
C17 C16 H16A 120.5 . . ?
C18 C17 C16 121.7(2) . . ?
C18 C17 H17A 119.2 . . ?
C16 C17 H17A 119.2 . . ?
C17 C18 C12 119.21(19) . . ?
C17 C18 H18A 120.4 . . ?
C12 C18 H18A 120.4 . . ?

loop_
_geom_bond_atom_site_label_1
_geom_bond_atom_site_label_2
_geom_bond_distance
_geom_bond_site_symmetry_2
_geom_bond_publ_flag
N1 C6 1.360(2) . ?
N1 C7 1.390(2) . ?
N1 H1A 0.84(2) . ?
N2 C11 1.374(2) . ?
N2 C14 1.407(3) . ?
N2 C10 1.489(2) . ?
N3 C11 1.336(2) . ?
N3 C12 1.417(2) . ?
N3 C19 1.479(2) . ?
O1 C14 1.215(2) . ?
C1 C2 1.371(3) . ?
C1 C6 1.406(3) . ?
C1 H1B 0.9300 . ?
C19 H19A 0.9600 . ?
C19 H19B 0.9600 . ?
C19 H19C 0.9600 . ?
C2 C3 1.407(3) . ?
C2 H2A 0.9300 . ?
C3 C4 1.363(3) . ?
C3 H3A 0.9300 . ?
C4 C5 1.407(3) . ?
C4 H4A 0.9300 . ?
C5 C8 1.409(3) . ?
C5 C6 1.414(2) . ?
C7 C8 1.386(2) . ?
C7 C11 1.442(3) . ?
C8 C9 1.486(2) . ?
C9 C10 1.500(3) . ?
C9 H9A 0.9700 . ?
C9 H9B 0.9700 . ?
C10 H10A 0.9700 . ?
C10 H10B 0.9700 . ?
C12 C18 1.392(3) . ?
C12 C13 1.396(2) . ?
C13 C15 1.399(3) . ?
C13 C14 1.443(3) . ?
C15 C16 1.367(3) . ?
C15 H15A 0.9300 . ?
C16 C17 1.386(3) . ?
C16 H16A 0.9300 . ?
C17 C18 1.384(3) . ?
C17 H17A 0.9300 . ?
C18 H18A 0.9300 . ?

loop_
_geom_hbond_atom_site_label_D
_geom_hbond_atom_site_label_H
_geom_hbond_atom_site_label_A
_geom_hbond_distance_DH
_geom_hbond_distance_HA
_geom_hbond_distance_DA
_geom_hbond_angle_DHA
_geom_hbond_site_symmetry_A
N1 H1A Cl1 0.84(2) 2.35(2) 3.1391(15) 156(2) .
